data_4088018
loop_
_publ_author_name
'Eleazer, Bennett J.'
'Smith, Mark D.'
'Peryshkov, Dmitry V.'

_publ_section_title
;
 Metal- and Ligand-Centered Reactivity of meta-Carboranyl-Backbone Pincer
 Complexes of Rhodium
;
_journal_issue 2
_journal_name_full Organometallics
_journal_page_first 106
_journal_paper_doi 10.1021/acs.organomet.5b00807
_journal_volume 35
_journal_year 2016
_chemical_formula_moiety 'C32 H52 B10 O2 P3 Rh'
_chemical_formula_sum 'C32 H52 B10 O2 P3 Rh'
_chemical_formula_weight 772.65
_space_group_crystal_system monoclinic
_space_group_IT_number 14
_space_group_name_Hall '-P 2yn'
_space_group_name_H-M_alt 'P 1 21/n 1'
_atom_sites_solution_hydrogens geom
_atom_sites_solution_primary direct
_audit_creation_date 2015-05-29
_audit_creation_method
;
Olex2 1.2
(compiled 2015.01.26 svn.r3150 for OlexSys, GUI svn.r4998)
;
_cell_angle_alpha 90
_cell_angle_beta 90.503(2)
_cell_angle_gamma 90
_cell_formula_units_Z 4
_cell_length_a 9.5351(5)
_cell_length_b 25.0255(13)
_cell_length_c 16.0840(8)
_cell_measurement_reflns_used 9658
_cell_measurement_temperature 100(2)
_cell_measurement_theta_max 30.07
_cell_measurement_theta_min 2.29
_cell_volume 3837.8(3)
_computing_cell_refinement 'SAINT v8.34A (Bruker, 2013)'
_computing_data_collection 'Bruker APEXII v2014.9-0 (Bruker, 2014)'
_computing_data_reduction 'SAINT v8.34A (Bruker, 2013)'
_computing_molecular_graphics 'Olex2 (Dolomanov et al., 2009)'
_computing_publication_material 'Olex2 (Dolomanov et al., 2009)'
_computing_structure_refinement 'XL (Sheldrick, 2008)'
_computing_structure_solution 'XT (Sheldrick, 2015)'
_diffrn_ambient_temperature 100(2)
_diffrn_detector 'Bruker PHOTON-100 area detector'
_diffrn_detector_area_resol_mean 10.4
_diffrn_detector_type 'CMOS area detector'
_diffrn_measured_fraction_theta_full 1.000
_diffrn_measured_fraction_theta_max 0.999
_diffrn_measurement_device 'three-circle diffractometer'
_diffrn_measurement_device_type 'Bruker D8 Quest'
_diffrn_measurement_method '\w and \f scans'
_diffrn_radiation_monochromator 'mirror optics'
_diffrn_radiation_probe x-ray
_diffrn_radiation_type MoK\a
_diffrn_radiation_wavelength 0.71073
_diffrn_reflns_av_R_equivalents 0.0305
_diffrn_reflns_av_unetI/netI 0.0124
_diffrn_reflns_Laue_measured_fraction_full 1.000
_diffrn_reflns_Laue_measured_fraction_max 0.999
_diffrn_reflns_limit_h_max 13
_diffrn_reflns_limit_h_min -13
_diffrn_reflns_limit_k_max 35
_diffrn_reflns_limit_k_min -35
_diffrn_reflns_limit_l_max 22
_diffrn_reflns_limit_l_min -22
_diffrn_reflns_number 195800
_diffrn_reflns_point_group_measured_fraction_full 1.000
_diffrn_reflns_point_group_measured_fraction_max 0.999
_diffrn_reflns_theta_full 30.000
_diffrn_reflns_theta_max 30.086
_diffrn_reflns_theta_min 2.286
_diffrn_source 'microfocus sealed X-ray tube'
_diffrn_source_type 'Incoatec I\ms'
_exptl_absorpt_coefficient_mu 0.599
_exptl_absorpt_correction_T_max 0.5642
_exptl_absorpt_correction_T_min 0.5216
_exptl_absorpt_correction_type multi-scan
_exptl_absorpt_process_details
;
SADABS-2014/4 (Bruker,2014/4) was used for absorption correction.
wR2(int) was 0.1226 before and 0.0482 after correction.
The Ratio of minimum to maximum transmission is 0.9245.
The \l/2 correction factor is 0.00150.
;
_exptl_crystal_colour yellow
_exptl_crystal_colour_primary yellow
_exptl_crystal_density_diffrn 1.337
_exptl_crystal_description needle
_exptl_crystal_F_000 1600
_exptl_crystal_size_max 0.38
_exptl_crystal_size_mid 0.16
_exptl_crystal_size_min 0.12
_refine_diff_density_max 0.665
_refine_diff_density_min -0.533
_refine_diff_density_rms 0.058
_refine_ls_extinction_coef 0.00074(6)
_refine_ls_extinction_expression Fc^*^=kFc[1+0.001xFc^2^\l^3^/sin(2\q)]^-1/4^
_refine_ls_extinction_method SHELXL
_refine_ls_goodness_of_fit_ref 1.072
_refine_ls_hydrogen_treatment constr
_refine_ls_matrix_type full
_refine_ls_number_parameters 442
_refine_ls_number_reflns 11270
_refine_ls_number_restraints 0
_refine_ls_restrained_S_all 1.072
_refine_ls_R_factor_all 0.0255
_refine_ls_R_factor_gt 0.0222
_refine_ls_shift/su_max 0.001
_refine_ls_shift/su_mean 0.000
_refine_ls_structure_factor_coef Fsqd
_refine_ls_weighting_details 'w=1/[\s^2^(Fo^2^)+(0.0182P)^2^+3.1796P] where P=(Fo^2^+2Fc^2^)/3'
_refine_ls_weighting_scheme calc
_refine_ls_wR_factor_gt 0.0523
_refine_ls_wR_factor_ref 0.0536
_reflns_number_gt 10426
_reflns_number_total 11270
_reflns_threshold_expression 'I > 2\s(I)'
_cod_data_source_file om5b00807_si_001.cif
_cod_data_source_block be228b
_cod_database_code 4088018
_shelxl_version_number 2014/6
_shelx_space_group_comment
;
The symmetry employed for this shelxl refinement is uniquely defined
by the following loop, which should always be used as a source of
symmetry information in preference to the above space-group names.
They are only intended as comments.
;
_shelx_estimated_absorpt_t_max 0.932
_shelx_estimated_absorpt_t_min 0.804
_olex2_refinement_description
;
1. Fixed Uiso
 At 1.2 times of:
  All B(H) groups, All C(H) groups
 At 1.5 times of:
  All C(H,H,H) groups
2.a Ternary CH refined with riding coordinates:
 C11(H11), C14(H14), C21(H21), C24(H24)
2.b Aromatic/amide H refined with riding coordinates:
 C32(H32), C33(H33), C34(H34), C35(H35), C36(H36), C42(H42), C43(H43),
 C44(H44), C45(H45), C46(H46), C52(H52), C53(H53), C54(H54), C55(H55), C56(H56)
2.c Idealised Me refined as rotating group:
 C12(H12A,H12B,H12C), C13(H13A,H13B,H13C), C15(H15A,H15B,H15C), C16(H16A,H16B,
 H16C), C22(H22A,H22B,H22C), C23(H23A,H23B,H23C), C25(H25A,H25B,H25C), C26(H26A,
 H26B,H26C)
2.d Boron cage BH refined with riding coordinates:
 B2(H2), B3(H3), B4(H4), B5(H5), B6(H6), B7(H7), B8(H8), B9(H9), B10(H10)
;
_olex2_submission_special_instructions 'No special instructions were received'

loop_
_space_group_symop_operation_xyz
'x, y, z'
'-x+1/2, y+1/2, -z+1/2'
'-x, -y, -z'
'x-1/2, -y-1/2, z-1/2'

loop_
_atom_site_label
_atom_site_type_symbol
_atom_site_fract_x
_atom_site_fract_y
_atom_site_fract_z
_atom_site_U_iso_or_equiv
_atom_site_adp_type
_atom_site_occupancy
_atom_site_site_symmetry_order
_atom_site_calc_flag
_atom_site_refinement_flags_posn
Rh1 Rh 0.41701(2) 0.34390(2) 0.29505(2) 0.00873(3) Uani 1 1 d .
P1 P 0.31107(3) 0.33059(2) 0.41866(2) 0.01227(6) Uani 1 1 d .
P2 P 0.47525(3) 0.31586(2) 0.16462(2) 0.01026(6) Uani 1 1 d .
P3 P 0.38499(3) 0.43593(2) 0.27521(2) 0.00990(6) Uani 1 1 d .
O1 O 0.27128(10) 0.26502(3) 0.43391(5) 0.01550(17) Uani 1 1 d .
O2 O 0.47578(9) 0.24769(3) 0.15882(5) 0.01280(16) Uani 1 1 d .
C1 C 0.34306(13) 0.23022(5) 0.38183(7) 0.0128(2) Uani 1 1 d .
C2 C 0.45189(13) 0.22124(5) 0.23329(7) 0.0126(2) Uani 1 1 d .
C11 C 0.13023(14) 0.35643(5) 0.42955(8) 0.0163(2) Uani 1 1 d .
H11 H 0.1352 0.3962 0.4237 0.020 Uiso 1 1 calc R
C12 C 0.06277(16) 0.34477(6) 0.51354(9) 0.0234(3) Uani 1 1 d .
H12A H 0.0662 0.3063 0.5245 0.035 Uiso 1 1 calc GR
H12B H -0.0351 0.3567 0.5124 0.035 Uiso 1 1 calc GR
H12C H 0.1140 0.3639 0.5575 0.035 Uiso 1 1 calc GR
C13 C 0.03796(15) 0.33568(6) 0.35828(9) 0.0232(3) Uani 1 1 d .
H13A H 0.0837 0.3429 0.3051 0.035 Uiso 1 1 calc GR
H13B H -0.0532 0.3537 0.3595 0.035 Uiso 1 1 calc GR
H13C H 0.0243 0.2971 0.3646 0.035 Uiso 1 1 calc GR
C14 C 0.40001(15) 0.34827(5) 0.51838(8) 0.0188(2) Uani 1 1 d .
H14 H 0.3568 0.3825 0.5377 0.023 Uiso 1 1 calc R
C15 C 0.38078(18) 0.30761(6) 0.58883(8) 0.0259(3) Uani 1 1 d .
H15A H 0.2805 0.3024 0.5989 0.039 Uiso 1 1 calc GR
H15B H 0.4262 0.3210 0.6396 0.039 Uiso 1 1 calc GR
H15C H 0.4233 0.2735 0.5730 0.039 Uiso 1 1 calc GR
C16 C 0.55646(16) 0.35968(6) 0.50570(9) 0.0238(3) Uani 1 1 d .
H16A H 0.6067 0.3259 0.4979 0.036 Uiso 1 1 calc GR
H16B H 0.5943 0.3782 0.5546 0.036 Uiso 1 1 calc GR
H16C H 0.5683 0.3822 0.4564 0.036 Uiso 1 1 calc GR
C21 C 0.34843(13) 0.32786(5) 0.07919(7) 0.0142(2) Uani 1 1 d .
H21 H 0.3446 0.3673 0.0695 0.017 Uiso 1 1 calc R
C22 C 0.20117(14) 0.30984(6) 0.10457(8) 0.0178(2) Uani 1 1 d .
H22A H 0.1982 0.2707 0.1075 0.027 Uiso 1 1 calc GR
H22B H 0.1325 0.3224 0.0633 0.027 Uiso 1 1 calc GR
H22C H 0.1787 0.3249 0.1591 0.027 Uiso 1 1 calc GR
C23 C 0.38865(15) 0.30143(6) -0.00353(8) 0.0213(3) Uani 1 1 d .
H23A H 0.4806 0.3146 -0.0209 0.032 Uiso 1 1 calc GR
H23B H 0.3183 0.3103 -0.0461 0.032 Uiso 1 1 calc GR
H23C H 0.3927 0.2626 0.0037 0.032 Uiso 1 1 calc GR
C24 C 0.64456(13) 0.32965(5) 0.11387(8) 0.0139(2) Uani 1 1 d .
H24 H 0.6535 0.3050 0.0653 0.017 Uiso 1 1 calc R
C25 C 0.77101(14) 0.32054(6) 0.17170(9) 0.0187(2) Uani 1 1 d .
H25A H 0.7601 0.3420 0.2222 0.028 Uiso 1 1 calc GR
H25B H 0.8571 0.3312 0.1432 0.028 Uiso 1 1 calc GR
H25C H 0.7767 0.2826 0.1866 0.028 Uiso 1 1 calc GR
C26 C 0.64377(14) 0.38727(5) 0.08081(8) 0.0179(2) Uani 1 1 d .
H26A H 0.5715 0.3909 0.0375 0.027 Uiso 1 1 calc GR
H26B H 0.7357 0.3957 0.0575 0.027 Uiso 1 1 calc GR
H26C H 0.6236 0.4120 0.1264 0.027 Uiso 1 1 calc GR
C31 C 0.54910(12) 0.47370(5) 0.27306(8) 0.0130(2) Uani 1 1 d .
C32 C 0.55248(14) 0.52912(5) 0.26069(9) 0.0202(3) Uani 1 1 d .
H32 H 0.4673 0.5487 0.2562 0.024 Uiso 1 1 calc R
C33 C 0.68062(15) 0.55556(6) 0.25505(10) 0.0247(3) Uani 1 1 d .
H33 H 0.6828 0.5931 0.2459 0.030 Uiso 1 1 calc R
C34 C 0.80552(14) 0.52707(6) 0.26284(10) 0.0229(3) Uani 1 1 d .
H34 H 0.8928 0.5450 0.2570 0.027 Uiso 1 1 calc R
C35 C 0.80289(13) 0.47272(6) 0.27904(9) 0.0189(2) Uani 1 1 d .
H35 H 0.8882 0.4536 0.2866 0.023 Uiso 1 1 calc R
C36 C 0.67497(13) 0.44615(5) 0.28421(8) 0.0140(2) Uani 1 1 d .
H36 H 0.6734 0.4089 0.2955 0.017 Uiso 1 1 calc R
C41 C 0.29308(12) 0.47614(5) 0.35365(7) 0.0116(2) Uani 1 1 d .
C42 C 0.34822(13) 0.47432(5) 0.43450(8) 0.0153(2) Uani 1 1 d .
H42 H 0.4310 0.4543 0.4452 0.018 Uiso 1 1 calc R
C43 C 0.28432(14) 0.50127(5) 0.49933(8) 0.0178(2) Uani 1 1 d .
H43 H 0.3225 0.4993 0.5540 0.021 Uiso 1 1 calc R
C44 C 0.16405(15) 0.53120(6) 0.48388(9) 0.0205(3) Uani 1 1 d .
H44 H 0.1188 0.5493 0.5281 0.025 Uiso 1 1 calc R
C45 C 0.11054(15) 0.53442(6) 0.40377(9) 0.0225(3) Uani 1 1 d .
H45 H 0.0295 0.5555 0.3930 0.027 Uiso 1 1 calc R
C46 C 0.17416(14) 0.50709(5) 0.33876(8) 0.0168(2) Uani 1 1 d .
H46 H 0.1363 0.5096 0.2841 0.020 Uiso 1 1 calc R
C51 C 0.29607(13) 0.45467(5) 0.17789(7) 0.0127(2) Uani 1 1 d .
C52 C 0.15834(13) 0.43661(5) 0.16561(8) 0.0159(2) Uani 1 1 d .
H52 H 0.1108 0.4194 0.2099 0.019 Uiso 1 1 calc R
C53 C 0.09011(15) 0.44342(6) 0.08954(9) 0.0223(3) Uani 1 1 d .
H53 H -0.0039 0.4316 0.0825 0.027 Uiso 1 1 calc R
C54 C 0.15962(17) 0.46752(6) 0.02386(9) 0.0258(3) Uani 1 1 d .
H54 H 0.1144 0.4712 -0.0287 0.031 Uiso 1 1 calc R
C55 C 0.29501(17) 0.48613(6) 0.03531(9) 0.0243(3) Uani 1 1 d .
H55 H 0.3421 0.5031 -0.0093 0.029 Uiso 1 1 calc R
C56 C 0.36291(14) 0.48019(5) 0.11191(8) 0.0178(2) Uani 1 1 d .
H56 H 0.4554 0.4936 0.1193 0.021 Uiso 1 1 calc R
B1 B 0.45327(15) 0.26440(5) 0.31610(8) 0.0121(2) Uani 1 1 d .
B2 B 0.29475(15) 0.23148(6) 0.28024(9) 0.0144(2) Uani 1 1 d .
H2 H 0.2057 0.2554 0.2537 0.017 Uiso 1 1 calc R
B3 B 0.59241(15) 0.21719(6) 0.30097(8) 0.0142(2) Uani 1 1 d .
H3 H 0.7015 0.2311 0.2875 0.017 Uiso 1 1 calc R
B4 B 0.51869(15) 0.22338(6) 0.39948(9) 0.0149(3) Uani 1 1 d .
H4 H 0.5777 0.2417 0.4528 0.018 Uiso 1 1 calc R
B5 B 0.33608(16) 0.16790(6) 0.23940(9) 0.0166(3) Uani 1 1 d .
H5 H 0.2776 0.1500 0.1855 0.020 Uiso 1 1 calc R
B6 B 0.52007(16) 0.15936(6) 0.25252(9) 0.0155(3) Uani 1 1 d .
H6 H 0.5818 0.1356 0.2065 0.019 Uiso 1 1 calc R
B7 B 0.56041(16) 0.15909(6) 0.36077(9) 0.0168(3) Uani 1 1 d .
H7 H 0.6480 0.1345 0.3875 0.020 Uiso 1 1 calc R
B8 B 0.40079(16) 0.16916(6) 0.41513(9) 0.0169(3) Uani 1 1 d .
H8 H 0.3822 0.1522 0.4785 0.020 Uiso 1 1 calc R
B9 B 0.26179(16) 0.17417(6) 0.34083(9) 0.0177(3) Uani 1 1 d .
H9 H 0.1529 0.1605 0.3554 0.021 Uiso 1 1 calc R
B10 B 0.40152(17) 0.12879(6) 0.32351(9) 0.0177(3) Uani 1 1 d .
H10 H 0.3849 0.0845 0.3257 0.021 Uiso 1 1 calc R

loop_
_atom_site_aniso_label
_atom_site_aniso_U_11
_atom_site_aniso_U_22
_atom_site_aniso_U_33
_atom_site_aniso_U_23
_atom_site_aniso_U_13
_atom_site_aniso_U_12
Rh1 0.01046(4) 0.00763(4) 0.00813(4) 0.00011(3) 0.00131(3) 0.00049(3)
P1 0.01736(15) 0.00980(13) 0.00971(13) 0.00010(10) 0.00320(11) 0.00151(11)
P2 0.01166(13) 0.01044(13) 0.00870(12) 0.00049(10) 0.00113(10) 0.00112(10)
P3 0.00866(13) 0.00887(12) 0.01218(13) 0.00064(10) 0.00090(10) 0.00017(10)
O1 0.0221(5) 0.0105(4) 0.0140(4) 0.0004(3) 0.0071(3) 0.0016(3)
O2 0.0192(4) 0.0105(4) 0.0088(4) 0.0001(3) 0.0019(3) 0.0021(3)
C1 0.0169(6) 0.0102(5) 0.0113(5) 0.0002(4) 0.0029(4) 0.0015(4)
C2 0.0171(6) 0.0105(5) 0.0104(5) -0.0001(4) 0.0021(4) 0.0016(4)
C11 0.0181(6) 0.0130(5) 0.0179(6) 0.0012(4) 0.0076(5) 0.0023(4)
C12 0.0273(7) 0.0218(7) 0.0214(6) 0.0015(5) 0.0122(5) 0.0032(5)
C13 0.0174(6) 0.0281(7) 0.0241(7) -0.0001(5) 0.0025(5) 0.0026(5)
C14 0.0291(7) 0.0155(6) 0.0118(5) -0.0009(4) -0.0010(5) 0.0028(5)
C15 0.0425(9) 0.0229(7) 0.0123(6) 0.0031(5) 0.0004(6) 0.0045(6)
C16 0.0284(7) 0.0207(6) 0.0222(7) -0.0007(5) -0.0079(5) 0.0011(5)
C21 0.0167(6) 0.0149(5) 0.0111(5) -0.0002(4) -0.0015(4) 0.0032(4)
C22 0.0159(6) 0.0212(6) 0.0164(6) -0.0023(5) -0.0032(4) 0.0013(5)
C23 0.0249(7) 0.0278(7) 0.0112(5) -0.0025(5) -0.0019(5) 0.0056(5)
C24 0.0139(5) 0.0143(5) 0.0136(5) 0.0000(4) 0.0043(4) 0.0012(4)
C25 0.0139(6) 0.0197(6) 0.0224(6) -0.0015(5) 0.0019(5) 0.0027(5)
C26 0.0181(6) 0.0165(6) 0.0192(6) 0.0028(5) 0.0058(5) 0.0009(5)
C31 0.0102(5) 0.0118(5) 0.0171(5) -0.0001(4) 0.0019(4) -0.0014(4)
C32 0.0150(6) 0.0123(5) 0.0331(7) 0.0020(5) 0.0010(5) -0.0005(5)
C33 0.0193(6) 0.0142(6) 0.0406(8) 0.0036(6) 0.0012(6) -0.0050(5)
C34 0.0143(6) 0.0212(7) 0.0331(8) -0.0009(6) 0.0029(5) -0.0066(5)
C35 0.0111(5) 0.0207(6) 0.0251(6) -0.0034(5) 0.0017(5) 0.0001(5)
C36 0.0119(5) 0.0131(5) 0.0172(5) -0.0021(4) 0.0015(4) 0.0004(4)
C41 0.0112(5) 0.0089(5) 0.0147(5) -0.0007(4) 0.0021(4) -0.0011(4)
C42 0.0147(5) 0.0136(5) 0.0178(6) -0.0013(4) -0.0008(4) 0.0014(4)
C43 0.0206(6) 0.0168(6) 0.0159(6) -0.0025(5) 0.0002(5) -0.0010(5)
C44 0.0209(6) 0.0200(6) 0.0207(6) -0.0065(5) 0.0046(5) 0.0019(5)
C45 0.0192(6) 0.0244(7) 0.0241(7) -0.0052(5) 0.0007(5) 0.0092(5)
C46 0.0157(6) 0.0172(6) 0.0174(6) -0.0014(5) -0.0005(4) 0.0046(5)
C51 0.0131(5) 0.0112(5) 0.0138(5) 0.0010(4) 0.0009(4) 0.0036(4)
C52 0.0142(6) 0.0157(6) 0.0178(6) 0.0002(4) -0.0002(4) 0.0022(4)
C53 0.0187(6) 0.0234(7) 0.0247(7) -0.0009(5) -0.0070(5) 0.0048(5)
C54 0.0313(8) 0.0277(7) 0.0183(6) 0.0023(5) -0.0067(5) 0.0117(6)
C55 0.0312(8) 0.0244(7) 0.0173(6) 0.0083(5) 0.0042(5) 0.0091(6)
C56 0.0175(6) 0.0172(6) 0.0187(6) 0.0051(5) 0.0035(5) 0.0036(5)
B1 0.0151(6) 0.0108(6) 0.0104(5) 0.0000(4) 0.0010(4) 0.0013(5)
B2 0.0161(6) 0.0136(6) 0.0136(6) 0.0000(5) 0.0019(5) 0.0001(5)
B3 0.0160(6) 0.0134(6) 0.0132(6) 0.0010(5) -0.0001(5) 0.0031(5)
B4 0.0187(6) 0.0131(6) 0.0130(6) 0.0016(5) 0.0000(5) 0.0026(5)
B5 0.0196(7) 0.0118(6) 0.0185(6) -0.0010(5) 0.0008(5) -0.0012(5)
B6 0.0201(7) 0.0117(6) 0.0149(6) 0.0012(5) 0.0006(5) 0.0033(5)
B7 0.0227(7) 0.0127(6) 0.0149(6) 0.0020(5) 0.0013(5) 0.0037(5)
B8 0.0236(7) 0.0115(6) 0.0155(6) 0.0024(5) 0.0033(5) 0.0017(5)
B9 0.0210(7) 0.0124(6) 0.0196(7) -0.0001(5) 0.0035(5) -0.0020(5)
B10 0.0250(7) 0.0104(6) 0.0177(6) -0.0002(5) 0.0038(5) 0.0004(5)

loop_
_atom_type_symbol
_atom_type_description
_atom_type_scat_dispersion_real
_atom_type_scat_dispersion_imag
_atom_type_scat_source
C C 0.0033 0.0016 'International Tables Vol C Tables 4.2.6.8 and 6.1.1.4'
H H 0.0000 0.0000 'International Tables Vol C Tables 4.2.6.8 and 6.1.1.4'
B B 0.0013 0.0007 'International Tables Vol C Tables 4.2.6.8 and 6.1.1.4'
O O 0.0106 0.0060 'International Tables Vol C Tables 4.2.6.8 and 6.1.1.4'
P P 0.1023 0.0942 'International Tables Vol C Tables 4.2.6.8 and 6.1.1.4'
Rh Rh -1.1178 0.9187 'International Tables Vol C Tables 4.2.6.8 and 6.1.1.4'

loop_
_geom_angle_atom_site_label_1
_geom_angle_atom_site_label_2
_geom_angle_atom_site_label_3
_geom_angle
P1 Rh1 P2 151.095(12)
P1 Rh1 P3 101.868(11)
P2 Rh1 P3 102.063(11)
B1 Rh1 P1 77.74(4)
B1 Rh1 P2 79.13(4)
B1 Rh1 P3 177.17(4)
O1 P1 Rh1 111.73(3)
O1 P1 C11 96.55(5)
O1 P1 C14 101.86(5)
C11 P1 Rh1 117.07(4)
C11 P1 C14 104.66(6)
C14 P1 Rh1 121.25(5)
O2 P2 Rh1 110.95(3)
O2 P2 C21 97.12(5)
O2 P2 C24 99.17(5)
C21 P2 Rh1 118.05(4)
C21 P2 C24 102.11(6)
C24 P2 Rh1 124.64(4)
C31 P3 Rh1 113.57(4)
C31 P3 C41 98.21(5)
C31 P3 C51 103.94(6)
C41 P3 Rh1 120.37(4)
C51 P3 Rh1 115.21(4)
C51 P3 C41 103.04(5)
C1 O1 P1 113.88(7)
C2 O2 P2 115.36(7)
O1 C1 B1 111.34(9)
O1 C1 B2 115.95(10)
O1 C1 B4 116.74(10)
O1 C1 B8 121.97(10)
O1 C1 B9 121.03(10)
B1 C1 B9 116.22(9)
B2 C1 B1 63.99(8)
B2 C1 B4 114.89(9)
B2 C1 B8 113.78(10)
B2 C1 B9 62.00(8)
B4 C1 B1 63.18(8)
B4 C1 B8 62.92(8)
B4 C1 B9 114.72(10)
B8 C1 B1 116.07(10)
B8 C1 B9 62.38(8)
O2 C2 B1 111.68(9)
O2 C2 B2 117.52(10)
O2 C2 B3 116.14(10)
O2 C2 B5 121.64(10)
O2 C2 B6 121.57(10)
B1 C2 B3 62.96(8)
B1 C2 B5 116.17(9)
B2 C2 B1 64.00(8)
B2 C2 B3 114.29(9)
B2 C2 B5 61.84(8)
B2 C2 B6 113.05(10)
B3 C2 B5 114.26(9)
B6 C2 B1 115.50(9)
B6 C2 B3 62.55(8)
B6 C2 B5 62.19(8)
P1 C11 H11 107.1
C12 C11 P1 114.60(10)
C12 C11 H11 107.1
C12 C11 C13 110.71(12)
C13 C11 P1 109.91(9)
C13 C11 H11 107.1
C11 C12 H12A 109.5
C11 C12 H12B 109.5
C11 C12 H12C 109.5
H12A C12 H12B 109.5
H12A C12 H12C 109.5
H12B C12 H12C 109.5
C11 C13 H13A 109.5
C11 C13 H13B 109.5
C11 C13 H13C 109.5
H13A C13 H13B 109.5
H13A C13 H13C 109.5
H13B C13 H13C 109.5
P1 C14 H14 106.6
C15 C14 P1 114.97(10)
C15 C14 H14 106.6
C16 C14 P1 111.46(9)
C16 C14 H14 106.6
C16 C14 C15 110.12(12)
C14 C15 H15A 109.5
C14 C15 H15B 109.5
C14 C15 H15C 109.5
H15A C15 H15B 109.5
H15A C15 H15C 109.5
H15B C15 H15C 109.5
C14 C16 H16A 109.5
C14 C16 H16B 109.5
C14 C16 H16C 109.5
H16A C16 H16B 109.5
H16A C16 H16C 109.5
H16B C16 H16C 109.5
P2 C21 H21 107.4
C22 C21 P2 110.44(9)
C22 C21 H21 107.4
C22 C21 C23 109.86(11)
C23 C21 P2 114.03(9)
C23 C21 H21 107.4
C21 C22 H22A 109.5
C21 C22 H22B 109.5
C21 C22 H22C 109.5
H22A C22 H22B 109.5
H22A C22 H22C 109.5
H22B C22 H22C 109.5
C21 C23 H23A 109.5
C21 C23 H23B 109.5
C21 C23 H23C 109.5
H23A C23 H23B 109.5
H23A C23 H23C 109.5
H23B C23 H23C 109.5
P2 C24 H24 108.1
C25 C24 P2 112.93(9)
C25 C24 H24 108.1
C25 C24 C26 110.54(11)
C26 C24 P2 109.05(8)
C26 C24 H24 108.1
C24 C25 H25A 109.5
C24 C25 H25B 109.5
C24 C25 H25C 109.5
H25A C25 H25B 109.5
H25A C25 H25C 109.5
H25B C25 H25C 109.5
C24 C26 H26A 109.5
C24 C26 H26B 109.5
C24 C26 H26C 109.5
H26A C26 H26B 109.5
H26A C26 H26C 109.5
H26B C26 H26C 109.5
C32 C31 P3 122.34(10)
C36 C31 P3 118.53(9)
C36 C31 C32 119.13(11)
C31 C32 H32 120.0
C33 C32 C31 120.04(12)
C33 C32 H32 120.0
C32 C33 H33 120.0
C34 C33 C32 120.04(13)
C34 C33 H33 120.0
C33 C34 H34 119.9
C35 C34 C33 120.18(12)
C35 C34 H34 119.9
C34 C35 H35 120.1
C34 C35 C36 119.83(12)
C36 C35 H35 120.1
C31 C36 H36 119.7
C35 C36 C31 120.64(12)
C35 C36 H36 119.7
C42 C41 P3 116.22(9)
C46 C41 P3 125.30(10)
C46 C41 C42 118.47(11)
C41 C42 H42 119.4
C43 C42 C41 121.26(12)
C43 C42 H42 119.4
C42 C43 H43 120.2
C42 C43 C44 119.64(12)
C44 C43 H43 120.2
C43 C44 H44 120.2
C45 C44 C43 119.64(12)
C45 C44 H44 120.2
C44 C45 H45 119.6
C44 C45 C46 120.72(13)
C46 C45 H45 119.6
C41 C46 C45 120.23(12)
C41 C46 H46 119.9
C45 C46 H46 119.9
C52 C51 P3 117.61(9)
C56 C51 P3 123.67(10)
C56 C51 C52 118.26(12)
C51 C52 H52 119.5
C53 C52 C51 120.99(12)
C53 C52 H52 119.5
C52 C53 H53 120.0
C54 C53 C52 119.96(13)
C54 C53 H53 120.0
C53 C54 H54 120.1
C55 C54 C53 119.71(13)
C55 C54 H54 120.1
C54 C55 H55 119.8
C54 C55 C56 120.48(13)
C56 C55 H55 119.8
C51 C56 H56 119.7
C55 C56 C51 120.56(13)
C55 C56 H56 119.7
C1 B1 Rh1 118.73(8)
C1 B1 B2 57.20(7)
C1 B1 B3 102.23(9)
C1 B1 B4 57.88(8)
C2 B1 Rh1 118.92(8)
C2 B1 C1 99.39(9)
C2 B1 B2 57.69(7)
C2 B1 B3 58.71(7)
C2 B1 B4 102.72(9)
B2 B1 Rh1 104.48(8)
B3 B1 Rh1 137.85(9)
B3 B1 B2 105.86(9)
B3 B1 B4 58.18(8)
B4 B1 Rh1 137.38(9)
B4 B1 B2 105.15(9)
C1 B2 C2 101.07(10)
C1 B2 B1 58.82(8)
C1 B2 H2 125.2
C1 B2 B5 106.38(10)
C1 B2 B9 60.01(8)
C2 B2 B1 58.31(7)
C2 B2 H2 125.4
C2 B2 B5 59.98(8)
C2 B2 B9 106.51(10)
B1 B2 H2 120.5
B5 B2 B1 109.85(10)
B5 B2 H2 120.6
B9 B2 B1 110.24(10)
B9 B2 H2 120.4
B9 B2 B5 60.96(8)
C2 B3 B1 58.33(7)
C2 B3 H3 125.4
C2 B3 B4 104.55(10)
C2 B3 B6 58.30(8)
C2 B3 B7 104.76(10)
B1 B3 H3 120.7
B4 B3 B1 60.96(8)
B4 B3 H3 122.0
B4 B3 B6 108.18(10)
B4 B3 B7 60.49(8)
B6 B3 B1 108.09(10)
B6 B3 H3 121.7
B7 B3 B1 109.61(10)
B7 B3 H3 121.6
B7 B3 B6 60.15(8)
C1 B4 B1 58.94(8)
C1 B4 B3 105.10(10)
C1 B4 H4 125.0
C1 B4 B7 104.82(10)
C1 B4 B8 58.65(8)
B1 B4 H4 120.4
B3 B4 B1 60.86(8)
B3 B4 H4 121.8
B3 B4 B7 60.46(8)
B3 B4 B8 108.68(10)
B7 B4 B1 109.52(10)
B7 B4 H4 121.9
B7 B4 B8 60.12(8)
B8 B4 B1 108.98(10)
B8 B4 H4 121.2
C2 B5 B2 58.18(8)
C2 B5 H5 125.2
C2 B5 B6 58.10(8)
C2 B5 B9 103.95(10)
C2 B5 B10 104.31(10)
B2 B5 H5 122.4
B2 B5 B6 106.69(10)
B2 B5 B9 59.43(8)
B2 B5 B10 106.90(10)
B6 B5 H5 121.9
B6 B5 B9 107.46(10)
B6 B5 B10 60.29(8)
B9 B5 H5 122.8
B10 B5 H5 122.5
B10 B5 B9 59.62(8)
C2 B6 B3 59.14(8)
C2 B6 B5 59.71(8)
C2 B6 H6 124.3
C2 B6 B7 105.03(10)
C2 B6 B10 105.21(10)
B3 B6 H6 121.1
B3 B6 B10 108.27(10)
B5 B6 B3 109.41(10)
B5 B6 H6 120.6
B5 B6 B7 108.73(10)
B5 B6 B10 59.87(8)
B7 B6 B3 59.68(8)
B7 B6 H6 122.3
B7 B6 B10 60.37(8)
B10 B6 H6 122.3
B3 B7 B4 59.05(8)
B3 B7 B6 60.17(8)
B3 B7 H7 121.9
B3 B7 B8 107.62(10)
B3 B7 B10 108.35(10)
B4 B7 B6 107.05(10)
B4 B7 H7 122.2
B4 B7 B8 60.21(8)
B4 B7 B10 108.06(10)
B6 B7 H7 122.1
B6 B7 B8 107.56(11)
B6 B7 B10 59.99(8)
B8 B7 H7 121.8
B8 B7 B10 60.02(9)
B10 B7 H7 121.4
C1 B8 B4 58.43(8)
C1 B8 B7 104.31(10)
C1 B8 H8 124.9
C1 B8 B9 59.40(8)
C1 B8 B10 104.52(10)
B4 B8 H8 121.5
B4 B8 B10 107.89(10)
B7 B8 B4 59.67(8)
B7 B8 H8 122.4
B7 B8 B9 108.35(10)
B7 B8 B10 60.35(8)
B9 B8 B4 108.57(10)
B9 B8 H8 121.0
B9 B8 B10 59.65(9)
B10 B8 H8 122.5
C1 B9 B2 57.99(8)
C1 B9 B5 103.81(10)
C1 B9 B8 58.21(8)
C1 B9 H9 125.5
C1 B9 B10 104.14(10)
B2 B9 B5 59.61(8)
B2 B9 B8 107.02(10)
B2 B9 H9 122.2
B2 B9 B10 107.22(10)
B5 B9 H9 122.6
B8 B9 B5 107.88(10)
B8 B9 H9 121.6
B10 B9 B5 59.83(8)
B10 B9 B8 60.34(9)
B10 B9 H9 122.5
B5 B10 B6 59.85(8)
B5 B10 B7 108.14(10)
B5 B10 B8 108.20(10)
B5 B10 H10 121.3
B6 B10 B7 59.64(8)
B6 B10 B8 106.98(10)
B6 B10 H10 122.3
B7 B10 H10 121.8
B8 B10 B7 59.64(8)
B8 B10 H10 122.1
B9 B10 B5 60.55(8)
B9 B10 B6 107.85(10)
B9 B10 B7 108.08(10)
B9 B10 B8 60.02(8)
B9 B10 H10 121.4

loop_
_geom_bond_atom_site_label_1
_geom_bond_atom_site_label_2
_geom_bond_distance
Rh1 P1 2.2625(3)
Rh1 P2 2.2853(3)
Rh1 P3 2.3446(3)
Rh1 B1 2.0471(13)
P1 O1 1.7025(9)
P1 C11 1.8514(13)
P1 C14 1.8611(14)
P2 O2 1.7087(9)
P2 C21 1.8469(13)
P2 C24 1.8479(12)
P3 C31 1.8288(12)
P3 C41 1.8416(12)
P3 C51 1.8345(12)
O1 C1 1.3924(14)
O2 C2 1.3891(14)
C1 B1 1.7242(18)
C1 B2 1.6941(19)
C1 B4 1.7047(19)
C1 B8 1.7086(19)
C1 B9 1.7303(19)
C2 B1 1.7149(18)
C2 B2 1.7032(19)
C2 B3 1.7219(19)
C2 B5 1.7357(19)
C2 B6 1.7066(18)
C11 H11 1.0000
C11 C12 1.5293(18)
C11 C13 1.530(2)
C12 H12A 0.9800
C12 H12B 0.9800
C12 H12C 0.9800
C13 H13A 0.9800
C13 H13B 0.9800
C13 H13C 0.9800
C14 H14 1.0000
C14 C15 1.5352(19)
C14 C16 1.534(2)
C15 H15A 0.9800
C15 H15B 0.9800
C15 H15C 0.9800
C16 H16A 0.9800
C16 H16B 0.9800
C16 H16C 0.9800
C21 H21 1.0000
C21 C22 1.5335(18)
C21 C23 1.5375(18)
C22 H22A 0.9800
C22 H22B 0.9800
C22 H22C 0.9800
C23 H23A 0.9800
C23 H23B 0.9800
C23 H23C 0.9800
C24 H24 1.0000
C24 C25 1.5333(18)
C24 C26 1.5369(17)
C25 H25A 0.9800
C25 H25B 0.9800
C25 H25C 0.9800
C26 H26A 0.9800
C26 H26B 0.9800
C26 H26C 0.9800
C31 C32 1.4014(17)
C31 C36 1.3943(17)
C32 H32 0.9500
C32 C33 1.3933(19)
C33 H33 0.9500
C33 C34 1.393(2)
C34 H34 0.9500
C34 C35 1.385(2)
C35 H35 0.9500
C35 C36 1.3924(17)
C36 H36 0.9500
C41 C42 1.3992(17)
C41 C46 1.3924(17)
C42 H42 0.9500
C42 C43 1.3872(17)
C43 H43 0.9500
C43 C44 1.3903(19)
C44 H44 0.9500
C44 C45 1.384(2)
C45 H45 0.9500
C45 C46 1.3930(18)
C46 H46 0.9500
C51 C52 1.4012(17)
C51 C56 1.3973(17)
C52 H52 0.9500
C52 C53 1.3911(18)
C53 H53 0.9500
C53 C54 1.390(2)
C54 H54 0.9500
C54 C55 1.383(2)
C55 H55 0.9500
C55 C56 1.3946(19)
C56 H56 0.9500
B1 B2 1.811(2)
B1 B3 1.7946(19)
B1 B4 1.7963(19)
B2 H2 1.1200
B2 B5 1.767(2)
B2 B9 1.764(2)
B3 H3 1.1200
B3 B4 1.746(2)
B3 B6 1.780(2)
B3 B7 1.771(2)
B4 H4 1.1200
B4 B7 1.772(2)
B4 B8 1.781(2)
B5 H5 1.1200
B5 B6 1.778(2)
B5 B9 1.791(2)
B5 B10 1.778(2)
B6 H6 1.1200
B6 B7 1.780(2)
B6 B10 1.786(2)
B7 H7 1.1200
B7 B8 1.780(2)
B7 B10 1.793(2)
B8 H8 1.1200
B8 B9 1.781(2)
B8 B10 1.787(2)
B9 H9 1.1200
B9 B10 1.774(2)
B10 H10 1.1200

loop_
_geom_torsion_atom_site_label_1
_geom_torsion_atom_site_label_2
_geom_torsion_atom_site_label_3
_geom_torsion_atom_site_label_4
_geom_torsion
Rh1 P1 O1 C1 17.05(9)
Rh1 P1 C11 C12 178.29(8)
Rh1 P1 C11 C13 52.88(10)
Rh1 P1 C14 C15 -138.94(9)
Rh1 P1 C14 C16 -12.72(11)
Rh1 P2 O2 C2 -4.48(9)
Rh1 P2 C21 C22 -48.43(10)
Rh1 P2 C21 C23 -172.70(8)
Rh1 P2 C24 C25 44.91(11)
Rh1 P2 C24 C26 -78.39(9)
Rh1 P3 C31 C32 179.09(10)
Rh1 P3 C31 C36 -0.95(11)
Rh1 P3 C41 C42 56.32(10)
Rh1 P3 C41 C46 -122.92(10)
Rh1 P3 C51 C52 62.17(10)
Rh1 P3 C51 C56 -109.91(10)
Rh1 B1 B2 C1 -115.09(8)
Rh1 B1 B2 C2 115.32(8)
Rh1 B1 B2 B5 147.33(8)
Rh1 B1 B2 B9 -147.31(8)
Rh1 B1 B3 C2 -99.90(13)
Rh1 B1 B3 B4 127.23(14)
Rh1 B1 B3 B6 -131.58(12)
Rh1 B1 B3 B7 164.48(11)
Rh1 B1 B4 C1 98.96(13)
Rh1 B1 B4 B3 -127.89(14)
Rh1 B1 B4 B7 -165.10(11)
Rh1 B1 B4 B8 130.81(12)
P1 O1 C1 B1 0.06(12)
P1 O1 C1 B2 -70.45(12)
P1 O1 C1 B4 69.85(11)
P1 O1 C1 B8 143.20(10)
P1 O1 C1 B9 -142.00(9)
P2 O2 C2 B1 -8.97(12)
P2 O2 C2 B2 62.07(12)
P2 O2 C2 B3 -78.49(11)
P2 O2 C2 B5 134.37(9)
P2 O2 C2 B6 -150.97(9)
P3 C31 C32 C33 -176.48(12)
P3 C31 C36 C35 176.85(10)
P3 C41 C42 C43 -177.35(10)
P3 C41 C46 C45 177.72(11)
P3 C51 C52 C53 -171.96(10)
P3 C51 C56 C55 170.37(10)
O1 P1 C11 C12 59.78(11)
O1 P1 C11 C13 -65.63(10)
O1 P1 C14 C15 -14.19(12)
O1 P1 C14 C16 112.03(10)
O1 C1 B1 Rh1 -20.19(13)
O1 C1 B1 C2 -150.70(10)
O1 C1 B1 B2 -109.39(11)
O1 C1 B1 B3 149.48(10)
O1 C1 B1 B4 110.11(11)
O1 C1 B2 C2 144.22(10)
O1 C1 B2 B1 102.29(11)
O1 C1 B2 B5 -154.06(10)
O1 C1 B2 B9 -112.99(12)
O1 C1 B4 B1 -101.65(11)
O1 C1 B4 B3 -142.96(10)
O1 C1 B4 B7 154.23(10)
O1 C1 B4 B8 114.10(11)
O1 C1 B8 B4 -106.06(13)
O1 C1 B8 B7 -145.85(11)
O1 C1 B8 B9 111.05(13)
O1 C1 B8 B10 151.63(11)
O1 C1 B9 B2 104.98(12)
O1 C1 B9 B5 144.81(11)
O1 C1 B9 B8 -112.50(12)
O1 C1 B9 B10 -153.33(10)
O2 P2 C21 C22 69.92(9)
O2 P2 C21 C23 -54.36(10)
O2 P2 C24 C25 -78.57(9)
O2 P2 C24 C26 158.12(9)
O2 C2 B1 Rh1 21.71(13)
O2 C2 B1 C1 152.10(10)
O2 C2 B1 B2 111.06(11)
O2 C2 B1 B3 -109.23(11)
O2 C2 B1 B4 -148.91(10)
O2 C2 B2 C1 -144.28(10)
O2 C2 B2 B1 -102.08(11)
O2 C2 B2 B5 113.08(12)
O2 C2 B2 B9 153.97(10)
O2 C2 B3 B1 102.21(11)
O2 C2 B3 B4 143.66(10)
O2 C2 B3 B6 -113.72(11)
O2 C2 B3 B7 -153.59(10)
O2 C2 B5 B2 -106.61(12)
O2 C2 B5 B6 111.74(12)
O2 C2 B5 B9 -146.16(11)
O2 C2 B5 B10 152.16(10)
O2 C2 B6 B3 105.28(12)
O2 C2 B6 B5 -111.83(12)
O2 C2 B6 B7 144.98(11)
O2 C2 B6 B10 -152.25(11)
C1 B1 B2 C2 -129.59(10)
C1 B1 B2 B5 -97.58(10)
C1 B1 B2 B9 -32.22(9)
C1 B1 B3 C2 93.65(9)
C1 B1 B3 B4 -39.22(9)
C1 B1 B3 B6 61.97(11)
C1 B1 B3 B7 -1.97(12)
C1 B1 B4 B3 133.15(10)
C1 B1 B4 B7 95.93(11)
C1 B1 B4 B8 31.84(9)
C1 B2 B5 C2 -93.51(10)
C1 B2 B5 B6 -60.16(12)
C1 B2 B5 B9 40.61(10)
C1 B2 B5 B10 3.12(13)
C1 B2 B9 B5 -133.86(11)
C1 B2 B9 B8 -32.75(9)
C1 B2 B9 B10 -96.19(11)
C1 B4 B7 B3 99.19(10)
C1 B4 B7 B6 61.44(12)
C1 B4 B7 B8 -39.40(9)
C1 B4 B7 B10 -1.80(12)
C1 B4 B8 B7 134.07(10)
C1 B4 B8 B9 33.22(9)
C1 B4 B8 B10 96.37(11)
C1 B8 B9 B2 32.66(9)
C1 B8 B9 B5 95.46(10)
C1 B8 B9 B10 133.14(10)
C1 B8 B10 B5 -2.38(13)
C1 B8 B10 B6 60.72(12)
C1 B8 B10 B7 98.41(10)
C1 B8 B10 B9 -40.45(9)
C1 B9 B10 B5 -97.95(10)
C1 B9 B10 B6 -59.94(12)
C1 B9 B10 B7 3.10(13)
C1 B9 B10 B8 39.76(9)
C2 B1 B2 C1 129.59(10)
C2 B1 B2 B5 32.01(9)
C2 B1 B2 B9 97.37(10)
C2 B1 B3 B4 -132.87(10)
C2 B1 B3 B6 -31.68(9)
C2 B1 B3 B7 -95.62(11)
C2 B1 B4 C1 -93.20(10)
C2 B1 B4 B3 39.95(9)
C2 B1 B4 B7 2.74(13)
C2 B1 B4 B8 -61.35(12)
C2 B2 B5 B6 33.35(9)
C2 B2 B5 B9 134.12(10)
C2 B2 B5 B10 96.63(11)
C2 B2 B9 C1 93.44(10)
C2 B2 B9 B5 -40.41(9)
C2 B2 B9 B8 60.70(12)
C2 B2 B9 B10 -2.75(13)
C2 B3 B4 C1 0.22(12)
C2 B3 B4 B1 -40.12(9)
C2 B3 B4 B7 98.94(10)
C2 B3 B4 B8 61.68(12)
C2 B3 B6 B5 -33.53(9)
C2 B3 B6 B7 -134.38(10)
C2 B3 B6 B10 -97.16(11)
C2 B3 B7 B4 -98.60(10)
C2 B3 B7 B6 38.96(9)
C2 B3 B7 B8 -61.57(12)
C2 B3 B7 B10 1.88(12)
C2 B5 B6 B3 33.31(9)
C2 B5 B6 B7 96.84(10)
C2 B5 B6 B10 133.66(10)
C2 B5 B9 C1 -0.09(12)
C2 B5 B9 B2 38.94(9)
C2 B5 B9 B8 -60.70(12)
C2 B5 B9 B10 -98.60(11)
C2 B5 B10 B6 -39.33(9)
C2 B5 B10 B7 -2.97(13)
C2 B5 B10 B8 60.14(12)
C2 B5 B10 B9 97.98(10)
C2 B6 B7 B3 -39.44(9)
C2 B6 B7 B4 -2.19(13)
C2 B6 B7 B8 61.19(12)
C2 B6 B7 B10 99.19(11)
C2 B6 B10 B5 40.34(9)
C2 B6 B10 B7 -98.90(10)
C2 B6 B10 B8 -61.21(12)
C2 B6 B10 B9 2.01(13)
C11 P1 O1 C1 139.66(9)
C11 P1 C14 C15 85.91(11)
C11 P1 C14 C16 -147.87(9)
C14 P1 O1 C1 -113.81(9)
C14 P1 C11 C12 -44.33(11)
C14 P1 C11 C13 -169.74(9)
C21 P2 O2 C2 -128.21(9)
C21 P2 C24 C25 -177.96(9)
C21 P2 C24 C26 58.74(10)
C24 P2 O2 C2 128.24(9)
C24 P2 C21 C22 170.93(9)
C24 P2 C21 C23 46.66(11)
C31 P3 C41 C42 -67.25(10)
C31 P3 C41 C46 113.52(11)
C31 P3 C51 C52 -172.93(10)
C31 P3 C51 C56 15.00(12)
C31 C32 C33 C34 -0.9(2)
C32 C31 C36 C35 -3.19(19)
C32 C33 C34 C35 -2.2(2)
C33 C34 C35 C36 2.6(2)
C34 C35 C36 C31 0.1(2)
C36 C31 C32 C33 3.6(2)
C41 P3 C31 C32 -52.57(12)
C41 P3 C31 C36 127.39(10)
C41 P3 C51 C52 -70.89(10)
C41 P3 C51 C56 117.04(11)
C41 C42 C43 C44 -0.7(2)
C42 C41 C46 C45 -1.50(19)
C42 C43 C44 C45 -0.9(2)
C43 C44 C45 C46 1.4(2)
C44 C45 C46 C41 -0.1(2)
C46 C41 C42 C43 1.94(19)
C51 P3 C31 C32 53.14(12)
C51 P3 C31 C36 -126.90(10)
C51 P3 C41 C42 -173.70(9)
C51 P3 C41 C46 7.06(12)
C51 C52 C53 C54 1.3(2)
C52 C51 C56 C55 -1.66(19)
C52 C53 C54 C55 -2.0(2)
C53 C54 C55 C56 0.9(2)
C54 C55 C56 C51 0.9(2)
C56 C51 C52 C53 0.55(19)
B1 C1 B2 C2 41.93(8)
B1 C1 B2 B5 103.64(10)
B1 C1 B2 B9 144.72(10)
B1 C1 B4 B3 -41.31(9)
B1 C1 B4 B7 -104.12(10)
B1 C1 B4 B8 -144.25(10)
B1 C1 B8 B4 35.48(10)
B1 C1 B8 B7 -4.31(14)
B1 C1 B8 B9 -107.41(11)
B1 C1 B8 B10 -66.83(13)
B1 C1 B9 B2 -35.35(10)
B1 C1 B9 B5 4.48(14)
B1 C1 B9 B8 107.17(11)
B1 C1 B9 B10 66.33(13)
B1 C2 B2 C1 -42.20(8)
B1 C2 B2 B5 -144.85(10)
B1 C2 B2 B9 -103.96(10)
B1 C2 B3 B4 41.45(9)
B1 C2 B3 B6 144.07(10)
B1 C2 B3 B7 104.20(10)
B1 C2 B5 B2 35.21(10)
B1 C2 B5 B6 -106.45(11)
B1 C2 B5 B9 -4.35(14)
B1 C2 B5 B10 -66.02(12)
B1 C2 B6 B3 -35.38(10)
B1 C2 B6 B5 107.51(11)
B1 C2 B6 B7 4.32(14)
B1 C2 B6 B10 67.09(13)
B1 B2 B5 C2 -31.39(9)
B1 B2 B5 B6 1.96(13)
B1 B2 B5 B9 102.73(11)
B1 B2 B5 B10 65.24(12)
B1 B2 B9 C1 31.78(9)
B1 B2 B9 B5 -102.08(11)
B1 B2 B9 B8 -0.97(13)
B1 B2 B9 B10 -64.42(12)
B1 B3 B4 C1 40.34(9)
B1 B3 B4 B7 139.07(11)
B1 B3 B4 B8 101.81(11)
B1 B3 B6 C2 31.69(9)
B1 B3 B6 B5 -1.84(13)
B1 B3 B6 B7 -102.69(11)
B1 B3 B6 B10 -65.46(12)
B1 B3 B7 B4 -37.45(10)
B1 B3 B7 B6 100.11(11)
B1 B3 B7 B8 -0.42(13)
B1 B3 B7 B10 63.03(12)
B1 B4 B7 B3 37.38(10)
B1 B4 B7 B6 -0.37(14)
B1 B4 B7 B8 -101.21(11)
B1 B4 B7 B10 -63.61(12)
B1 B4 B8 C1 -31.95(9)
B1 B4 B8 B7 102.11(11)
B1 B4 B8 B9 1.27(13)
B1 B4 B8 B10 64.41(12)
B2 C1 B1 Rh1 89.20(10)
B2 C1 B1 C2 -41.31(8)
B2 C1 B1 B3 -101.13(10)
B2 C1 B1 B4 -140.50(10)
B2 C1 B4 B1 39.06(10)
B2 C1 B4 B3 -2.24(13)
B2 C1 B4 B7 -65.06(12)
B2 C1 B4 B8 -105.19(11)
B2 C1 B8 B4 106.94(11)
B2 C1 B8 B7 67.15(13)
B2 C1 B8 B9 -35.95(10)
B2 C1 B8 B10 4.62(14)
B2 C1 B9 B5 39.83(9)
B2 C1 B9 B8 142.52(10)
B2 C1 B9 B10 101.69(11)
B2 C2 B1 Rh1 -89.35(10)
B2 C2 B1 C1 41.04(8)
B2 C2 B1 B3 139.71(10)
B2 C2 B1 B4 100.03(10)
B2 C2 B3 B1 -39.62(10)
B2 C2 B3 B4 1.84(13)
B2 C2 B3 B6 104.46(11)
B2 C2 B3 B7 64.59(12)
B2 C2 B5 B6 -141.66(10)
B2 C2 B5 B9 -39.56(9)
B2 C2 B5 B10 -101.23(11)
B2 C2 B6 B3 -106.42(11)
B2 C2 B6 B5 36.47(10)
B2 C2 B6 B7 -66.72(12)
B2 C2 B6 B10 -3.95(13)
B2 B1 B3 C2 34.62(8)
B2 B1 B3 B4 -98.25(10)
B2 B1 B3 B6 2.94(12)
B2 B1 B3 B7 -60.99(12)
B2 B1 B4 C1 -33.63(8)
B2 B1 B4 B3 99.51(10)
B2 B1 B4 B7 62.30(12)
B2 B1 B4 B8 -1.79(12)
B2 B5 B6 C2 -33.39(9)
B2 B5 B6 B3 -0.07(13)
B2 B5 B6 B7 63.46(12)
B2 B5 B6 B10 100.28(11)
B2 B5 B9 C1 -39.02(9)
B2 B5 B9 B8 -99.64(11)
B2 B5 B9 B10 -137.54(11)
B2 B5 B10 B6 -99.91(11)
B2 B5 B10 B7 -63.55(12)
B2 B5 B10 B8 -0.43(14)
B2 B5 B10 B9 37.41(10)
B2 B9 B10 B5 -37.56(10)
B2 B9 B10 B6 0.45(14)
B2 B9 B10 B7 63.49(13)
B2 B9 B10 B8 100.15(11)
B3 C2 B1 Rh1 130.95(10)
B3 C2 B1 C1 -98.67(9)
B3 C2 B1 B2 -139.71(10)
B3 C2 B1 B4 -39.68(9)
B3 C2 B2 C1 -3.01(12)
B3 C2 B2 B1 39.19(9)
B3 C2 B2 B5 -105.66(11)
B3 C2 B2 B9 -64.77(12)
B3 C2 B5 B2 105.69(11)
B3 C2 B5 B6 -35.97(10)
B3 C2 B5 B9 66.13(12)
B3 C2 B5 B10 4.46(13)
B3 C2 B6 B5 142.89(10)
B3 C2 B6 B7 39.70(9)
B3 C2 B6 B10 102.47(11)
B3 B1 B2 C1 94.52(10)
B3 B1 B2 C2 -35.06(8)
B3 B1 B2 B5 -3.05(12)
B3 B1 B2 B9 62.31(12)
B3 B1 B4 C1 -133.15(10)
B3 B1 B4 B7 -37.21(10)
B3 B1 B4 B8 -101.30(11)
B3 B4 B7 B6 -37.75(10)
B3 B4 B7 B8 -138.59(11)
B3 B4 B7 B10 -100.99(11)
B3 B4 B8 C1 -96.66(10)
B3 B4 B8 B7 37.41(10)
B3 B4 B8 B9 -63.44(12)
B3 B4 B8 B10 -0.29(13)
B3 B6 B7 B4 37.25(10)
B3 B6 B7 B8 100.63(11)
B3 B6 B7 B10 138.63(10)
B3 B6 B10 B5 102.31(11)
B3 B6 B10 B7 -36.93(9)
B3 B6 B10 B8 0.76(13)
B3 B6 B10 B9 63.98(13)
B3 B7 B8 C1 2.66(13)
B3 B7 B8 B4 -36.52(9)
B3 B7 B8 B9 64.70(13)
B3 B7 B8 B10 101.43(11)
B3 B7 B10 B5 0.72(13)
B3 B7 B10 B6 37.16(9)
B3 B7 B10 B8 -100.18(11)
B3 B7 B10 B9 -63.35(12)
B4 C1 B1 Rh1 -130.30(10)
B4 C1 B1 C2 99.19(9)
B4 C1 B1 B2 140.50(10)
B4 C1 B1 B3 39.37(9)
B4 C1 B2 C2 3.19(13)
B4 C1 B2 B1 -38.74(10)
B4 C1 B2 B5 64.91(12)
B4 C1 B2 B9 105.98(11)
B4 C1 B8 B7 -39.79(9)
B4 C1 B8 B9 -142.89(10)
B4 C1 B8 B10 -102.31(11)
B4 C1 B9 B2 -106.27(11)
B4 C1 B9 B5 -66.43(12)
B4 C1 B9 B8 36.26(10)
B4 C1 B9 B10 -4.58(13)
B4 B1 B2 C1 33.92(8)
B4 B1 B2 C2 -95.66(10)
B4 B1 B2 B5 -63.65(12)
B4 B1 B2 B9 1.71(12)
B4 B1 B3 C2 132.87(10)
B4 B1 B3 B6 101.19(11)
B4 B1 B3 B7 37.25(10)
B4 B3 B6 C2 96.21(10)
B4 B3 B6 B5 62.68(12)
B4 B3 B6 B7 -38.18(10)
B4 B3 B6 B10 -0.95(13)
B4 B3 B7 B6 137.56(11)
B4 B3 B7 B8 37.03(10)
B4 B3 B7 B10 100.47(11)
B4 B7 B8 C1 39.18(9)
B4 B7 B8 B9 101.22(11)
B4 B7 B8 B10 137.96(10)
B4 B7 B10 B5 63.21(12)
B4 B7 B10 B6 99.66(10)
B4 B7 B10 B8 -37.68(9)
B4 B7 B10 B9 -0.86(13)
B4 B8 B9 C1 -32.84(9)
B4 B8 B9 B2 -0.18(13)
B4 B8 B9 B5 62.62(12)
B4 B8 B9 B10 100.30(11)
B4 B8 B10 B5 -63.39(13)
B4 B8 B10 B6 -0.29(13)
B4 B8 B10 B7 37.40(10)
B4 B8 B10 B9 -101.47(11)
B5 C2 B1 Rh1 -123.79(10)
B5 C2 B1 C1 6.59(13)
B5 C2 B1 B2 -34.44(10)
B5 C2 B1 B3 105.26(11)
B5 C2 B1 B4 65.59(12)
B5 C2 B2 C1 102.64(10)
B5 C2 B2 B1 144.85(10)
B5 C2 B2 B9 40.89(10)
B5 C2 B3 B1 -108.24(10)
B5 C2 B3 B4 -66.79(12)
B5 C2 B3 B6 35.83(10)
B5 C2 B3 B7 -4.04(13)
B5 C2 B6 B3 -142.89(10)
B5 C2 B6 B7 -103.19(11)
B5 C2 B6 B10 -40.42(9)
B5 B2 B9 C1 133.86(11)
B5 B2 B9 B8 101.11(11)
B5 B2 B9 B10 37.66(10)
B5 B6 B7 B3 -102.02(11)
B5 B6 B7 B4 -64.77(13)
B5 B6 B7 B8 -1.39(13)
B5 B6 B7 B10 36.60(9)
B5 B6 B10 B7 -139.23(10)
B5 B6 B10 B8 -101.55(11)
B5 B6 B10 B9 -38.33(10)
B5 B9 B10 B6 38.01(10)
B5 B9 B10 B7 101.05(11)
B5 B9 B10 B8 137.71(11)
B6 C2 B1 Rh1 166.18(9)
B6 C2 B1 C1 -63.44(12)
B6 C2 B1 B2 -104.48(11)
B6 C2 B1 B3 35.23(10)
B6 C2 B1 B4 -4.44(13)
B6 C2 B2 C1 66.03(12)
B6 C2 B2 B1 108.24(11)
B6 C2 B2 B5 -36.61(10)
B6 C2 B2 B9 4.28(13)
B6 C2 B3 B1 -144.07(10)
B6 C2 B3 B4 -102.62(10)
B6 C2 B3 B7 -39.87(9)
B6 C2 B5 B2 141.66(10)
B6 C2 B5 B9 102.10(11)
B6 C2 B5 B10 40.42(9)
B6 B3 B4 C1 -60.70(12)
B6 B3 B4 B1 -101.04(10)
B6 B3 B4 B7 38.03(10)
B6 B3 B4 B8 0.77(13)
B6 B3 B7 B4 -137.56(11)
B6 B3 B7 B8 -100.53(11)
B6 B3 B7 B10 -37.09(10)
B6 B5 B9 C1 60.40(12)
B6 B5 B9 B2 99.42(11)
B6 B5 B9 B8 -0.21(13)
B6 B5 B9 B10 -38.12(10)
B6 B5 B10 B7 36.36(9)
B6 B5 B10 B8 99.48(11)
B6 B5 B10 B9 137.32(10)
B6 B7 B8 C1 -60.79(12)
B6 B7 B8 B4 -99.97(10)
B6 B7 B8 B9 1.25(13)
B6 B7 B8 B10 37.98(9)
B6 B7 B10 B5 -36.45(9)
B6 B7 B10 B8 -137.34(10)
B6 B7 B10 B9 -100.52(11)
B7 B3 B4 C1 -98.72(10)
B7 B3 B4 B1 -139.07(11)
B7 B3 B4 B8 -37.26(10)
B7 B3 B6 C2 134.38(10)
B7 B3 B6 B5 100.85(11)
B7 B3 B6 B10 37.23(10)
B7 B4 B8 C1 -134.07(10)
B7 B4 B8 B9 -100.85(11)
B7 B4 B8 B10 -37.70(10)
B7 B6 B10 B5 139.23(10)
B7 B6 B10 B8 37.69(10)
B7 B6 B10 B9 100.90(11)
B7 B8 B9 C1 -96.10(10)
B7 B8 B9 B2 -63.45(12)
B7 B8 B9 B5 -0.64(13)
B7 B8 B9 B10 37.03(10)
B7 B8 B10 B5 -100.79(11)
B7 B8 B10 B6 -37.69(10)
B7 B8 B10 B9 -138.87(10)
B8 C1 B1 Rh1 -165.69(9)
B8 C1 B1 C2 63.80(12)
B8 C1 B1 B2 105.11(11)
B8 C1 B1 B3 3.99(13)
B8 C1 B1 B4 -35.39(10)
B8 C1 B2 C2 -66.69(12)
B8 C1 B2 B1 -108.62(11)
B8 C1 B2 B5 -4.98(14)
B8 C1 B2 B9 36.10(10)
B8 C1 B4 B1 144.25(10)
B8 C1 B4 B3 102.95(10)
B8 C1 B4 B7 40.13(9)
B8 C1 B9 B2 -142.52(10)
B8 C1 B9 B5 -102.69(11)
B8 C1 B9 B10 -40.83(9)
B8 B4 B7 B3 138.59(11)
B8 B4 B7 B6 100.84(11)
B8 B4 B7 B10 37.60(10)
B8 B7 B10 B5 100.89(11)
B8 B7 B10 B6 137.34(10)
B8 B7 B10 B9 36.83(10)
B8 B9 B10 B5 -137.71(11)
B8 B9 B10 B6 -99.70(11)
B8 B9 B10 B7 -36.66(10)
B9 C1 B1 Rh1 123.84(10)
B9 C1 B1 C2 -6.67(13)
B9 C1 B1 B2 34.64(10)
B9 C1 B1 B3 -66.49(12)
B9 C1 B1 B4 -105.86(11)
B9 C1 B2 C2 -102.79(10)
B9 C1 B2 B1 -144.72(10)
B9 C1 B2 B5 -41.08(10)
B9 C1 B4 B1 108.20(11)
B9 C1 B4 B3 66.89(12)
B9 C1 B4 B7 4.07(13)
B9 C1 B4 B8 -36.05(10)
B9 C1 B8 B4 142.89(10)
B9 C1 B8 B7 103.10(11)
B9 C1 B8 B10 40.58(10)
B9 B2 B5 C2 -134.12(10)
B9 B2 B5 B6 -100.77(11)
B9 B2 B5 B10 -37.49(10)
B9 B5 B6 C2 -95.85(10)
B9 B5 B6 B3 -62.54(12)
B9 B5 B6 B7 0.99(13)
B9 B5 B6 B10 37.81(9)
B9 B5 B10 B6 -137.32(10)
B9 B5 B10 B7 -100.95(11)
B9 B5 B10 B8 -37.84(10)
B9 B8 B10 B5 38.08(10)
B9 B8 B10 B6 101.17(11)
B9 B8 B10 B7 138.87(10)
B10 B5 B6 C2 -133.66(10)
B10 B5 B6 B3 -100.35(11)
B10 B5 B6 B7 -36.82(9)
B10 B5 B9 C1 98.52(11)
B10 B5 B9 B2 137.54(11)
B10 B5 B9 B8 37.90(10)
B10 B6 B7 B3 -138.63(10)
B10 B6 B7 B4 -101.38(11)
B10 B6 B7 B8 -38.00(9)
B10 B7 B8 C1 -98.77(11)
B10 B7 B8 B4 -137.96(10)
B10 B7 B8 B9 -36.73(10)
B10 B8 B9 C1 -133.14(10)
B10 B8 B9 B2 -100.48(11)
B10 B8 B9 B5 -37.68(9)
